data_2233902
loop_
_publ_author_name
'Fun, Hoong-Kun'
'Quah, Ching Kheng'
'Priya, S.'
'Narayana, B.'
'Sarojini, B. K.'

_publ_section_title
;
 1-[5-(4-Chlorophenyl)-3-(4-hydroxyphenyl)-4,5-dihydro-1<i>H</i>-pyrazol-1-yl]ethanone
;
_journal_coeditor_code IS5074
_journal_issue 3
_journal_name_full 'Acta Crystallographica Section E'
_journal_page_first o818
_journal_paper_doi 10.1107/S1600536812006885
_journal_volume 68
_journal_year 2012
_chemical_formula_iupac 'C17 H15 Cl N2 O2'
_chemical_formula_moiety 'C17 H15 Cl N2 O2'
_chemical_formula_sum 'C17 H15 Cl N2 O2'
_chemical_formula_weight 314.76
_chemical_name_systematic
;
1-[5-(4-Chlorophenyl)-3-(4-hydroxyphenyl)-4,5-dihydro-1<i>H</i>-pyrazol-
1-yl]ethanone
;
_space_group_IT_number 19
_symmetry_cell_setting orthorhombic
_symmetry_space_group_name_Hall 'P 2ac 2ab'
_symmetry_space_group_name_H-M 'P 21 21 21'
_atom_sites_solution_hydrogens geom
_atom_sites_solution_primary direct
_atom_sites_solution_secondary difmap
_audit_creation_method SHELXL-97
_cell_angle_alpha 90.00
_cell_angle_beta 90.00
_cell_angle_gamma 90.00
_cell_formula_units_Z 4
_cell_length_a 5.0213(2)
_cell_length_b 15.6834(5)
_cell_length_c 18.6368(6)
_cell_measurement_reflns_used 9904
_cell_measurement_temperature 100
_cell_measurement_theta_max 32.65
_cell_measurement_theta_min 3.39
_cell_volume 1467.67(9)
_computing_cell_refinement 'SAINT (Bruker, 2009)'
_computing_data_collection 'APEX2 (Bruker, 2009)'
_computing_data_reduction 'SAINT (Bruker, 2009)'
_computing_molecular_graphics 'SHELXTL (Sheldrick, 2008)'
_computing_publication_material 'SHELXTL (Sheldrick, 2008) and PLATON (Spek, 2009)'
_computing_structure_refinement 'SHELXTL (Sheldrick, 2008)'
_computing_structure_solution 'SHELXTL (Sheldrick, 2008)'
_diffrn_ambient_temperature 100
_diffrn_measured_fraction_theta_full 0.995
_diffrn_measured_fraction_theta_max 0.995
_diffrn_measurement_device_type
;
Bruker SMART APEXII CCD area-detector
;
_diffrn_measurement_method '\f and \w scans'
_diffrn_radiation_monochromator graphite
_diffrn_radiation_source 'fine-focus sealed tube'
_diffrn_radiation_type MoK\a
_diffrn_radiation_wavelength 0.71073
_diffrn_reflns_av_R_equivalents 0.0194
_diffrn_reflns_av_sigmaI/netI 0.0194
_diffrn_reflns_limit_h_max 7
_diffrn_reflns_limit_h_min -7
_diffrn_reflns_limit_k_max 23
_diffrn_reflns_limit_k_min -23
_diffrn_reflns_limit_l_max 28
_diffrn_reflns_limit_l_min -28
_diffrn_reflns_number 21739
_diffrn_reflns_theta_full 32.73
_diffrn_reflns_theta_max 32.73
_diffrn_reflns_theta_min 1.70
_diffrn_standards_number 0
_exptl_absorpt_coefficient_mu 0.269
_exptl_absorpt_correction_T_max 0.9442
_exptl_absorpt_correction_T_min 0.8922
_exptl_absorpt_correction_type multi-scan
_exptl_absorpt_process_details '(<i>SADABS</i>; Bruker, 2009)'
_exptl_crystal_colour colourless
_exptl_crystal_density_diffrn 1.424
_exptl_crystal_density_method 'not measured'
_exptl_crystal_description block
_exptl_crystal_F_000 656
_exptl_crystal_size_max 0.434
_exptl_crystal_size_mid 0.362
_exptl_crystal_size_min 0.216
_refine_diff_density_max 0.328
_refine_diff_density_min -0.263
_refine_ls_abs_structure_details 'Flack (1983), 2089 Friedel pairs'
_refine_ls_abs_structure_Flack 0.28(4)
_refine_ls_extinction_method none
_refine_ls_goodness_of_fit_ref 1.048
_refine_ls_hydrogen_treatment mixed
_refine_ls_matrix_type full
_refine_ls_number_parameters 205
_refine_ls_number_reflns 5194
_refine_ls_number_restraints 0
_refine_ls_restrained_S_all 1.048
_refine_ls_R_factor_all 0.0322
_refine_ls_R_factor_gt 0.0299
_refine_ls_shift/su_max 0.001
_refine_ls_shift/su_mean 0.001
_refine_ls_structure_factor_coef Fsqd
_refine_ls_weighting_details 'calc w=1/[\s^2^(Fo^2^)+(0.0486P)^2^+0.1907P] where P=(Fo^2^+2Fc^2^)/3'
_refine_ls_weighting_scheme calc
_refine_ls_wR_factor_gt 0.0794
_refine_ls_wR_factor_ref 0.0817
_reflns_number_gt 4925
_reflns_number_total 5194
_reflns_threshold_expression I>2\s(I)
_cod_data_source_file is5074.cif
_cod_data_source_block I
_cod_database_code 2233902
_cod_database_fobs_code 2233902

loop_
_symmetry_equiv_pos_as_xyz
'x, y, z'
'-x+1/2, -y, z+1/2'
'-x, y+1/2, -z+1/2'
'x+1/2, -y+1/2, -z'

loop_
_atom_site_type_symbol
_atom_site_label
_atom_site_fract_x
_atom_site_fract_y
_atom_site_fract_z
_atom_site_U_iso_or_equiv
_atom_site_adp_type
_atom_site_calc_flag
_atom_site_refinement_flags
_atom_site_occupancy
_atom_site_symmetry_multiplicity
Cl Cl1 0.69906(7) 0.812228(18) 0.062645(13) 0.02929(7) Uani d . 1 1
O O1 0.64339(19) 0.76579(5) 0.68963(4) 0.02423(17) Uani d . 1 1
O O2 0.49802(19) 1.14641(5) 0.26805(4) 0.02311(16) Uani d . 1 1
N N1 0.48592(19) 1.05034(5) 0.35670(4) 0.01842(16) Uani d . 1 1
N N2 0.57563(19) 1.01940(5) 0.42259(4) 0.01797(16) Uani d . 1 1
C C1 0.5989(2) 0.89416(6) 0.26375(5) 0.01860(17) Uani d . 1 1
H H1A 0.6798 0.8854 0.3092 0.022 Uiso calc R 1 1
C C2 0.6960(2) 0.85102(6) 0.20404(5) 0.01995(18) Uani d . 1 1
H H2A 0.8422 0.8129 0.2084 0.024 Uiso calc R 1 1
C C3 0.5754(2) 0.86468(6) 0.13803(5) 0.01985(19) Uani d . 1 1
C C4 0.3600(2) 0.91916(7) 0.13069(5) 0.0213(2) Uani d . 1 1
H H4A 0.2775 0.9270 0.0853 0.026 Uiso calc R 1 1
C C5 0.2664(2) 0.96220(6) 0.19103(5) 0.01969(18) Uani d . 1 1
H H5A 0.1202 1.0002 0.1865 0.024 Uiso calc R 1 1
C C6 0.3843(2) 0.95017(6) 0.25775(5) 0.01623(16) Uani d . 1 1
C C7 0.2786(2) 0.99601(6) 0.32343(5) 0.01790(17) Uani d . 1 1
H H7A 0.1201 1.0313 0.3103 0.021 Uiso calc R 1 1
C C8 0.2094(2) 0.93621(6) 0.38672(5) 0.01917(17) Uani d . 1 1
H H8A 0.0320 0.9497 0.4069 0.023 Uiso calc R 1 1
H H8B 0.2129 0.8757 0.3717 0.023 Uiso calc R 1 1
C C9 0.4279(2) 0.95519(6) 0.43990(5) 0.01668(16) Uani d . 1 1
C C10 0.4788(2) 0.90758(6) 0.50616(5) 0.01641(16) Uani d . 1 1
C C11 0.6865(2) 0.93201(6) 0.55202(5) 0.01882(17) Uani d . 1 1
H H11A 0.7907 0.9807 0.5405 0.023 Uiso calc R 1 1
C C12 0.7424(2) 0.88630(6) 0.61378(5) 0.01932(18) Uani d . 1 1
H H12A 0.8841 0.9036 0.6443 0.023 Uiso calc R 1 1
C C13 0.5895(2) 0.81446(6) 0.63127(5) 0.01882(17) Uani d . 1 1
C C14 0.3774(2) 0.79110(7) 0.58721(6) 0.02158(19) Uani d . 1 1
H H14A 0.2688 0.7438 0.5997 0.026 Uiso calc R 1 1
C C15 0.3245(2) 0.83700(6) 0.52498(5) 0.01973(18) Uani d . 1 1
H H15A 0.1813 0.8201 0.4949 0.024 Uiso calc R 1 1
C C16 0.5891(2) 1.12119(6) 0.32603(5) 0.01928(18) Uani d . 1 1
C C17 0.8134(3) 1.16620(7) 0.36378(6) 0.0243(2) Uani d . 1 1
H H17A 0.9646 1.1723 0.3309 0.037 Uiso calc R 1 1
H H17B 0.8681 1.1329 0.4058 0.037 Uiso calc R 1 1
H H17C 0.7536 1.2228 0.3792 0.037 Uiso calc R 1 1
H H1O1 0.774(5) 0.7911(13) 0.7133(11) 0.056(6) Uiso d . 1 1

loop_
_atom_site_aniso_label
_atom_site_aniso_U_11
_atom_site_aniso_U_22
_atom_site_aniso_U_33
_atom_site_aniso_U_12
_atom_site_aniso_U_13
_atom_site_aniso_U_23
Cl1 0.03723(16) 0.03089(13) 0.01976(10) -0.00079(12) 0.00636(10) -0.00525(9)
O1 0.0309(4) 0.0200(3) 0.0218(3) -0.0001(3) -0.0040(3) 0.0028(3)
O2 0.0285(4) 0.0202(3) 0.0205(3) 0.0030(3) 0.0016(3) 0.0018(3)
N1 0.0205(4) 0.0169(3) 0.0178(3) 0.0003(3) -0.0021(3) -0.0003(3)
N2 0.0198(4) 0.0170(3) 0.0171(3) 0.0013(3) -0.0008(3) -0.0004(3)
C1 0.0185(4) 0.0194(4) 0.0179(4) 0.0021(4) -0.0021(3) 0.0006(3)
C2 0.0202(5) 0.0187(4) 0.0210(4) 0.0020(4) 0.0003(4) -0.0008(3)
C3 0.0241(5) 0.0180(4) 0.0174(4) -0.0041(4) 0.0032(4) -0.0007(3)
C4 0.0239(5) 0.0229(4) 0.0170(4) -0.0021(4) -0.0023(4) 0.0017(3)
C5 0.0192(4) 0.0204(4) 0.0195(4) 0.0018(4) -0.0025(4) 0.0022(3)
C6 0.0153(4) 0.0162(4) 0.0173(3) -0.0005(3) -0.0008(3) 0.0007(3)
C7 0.0159(4) 0.0186(4) 0.0192(3) 0.0019(4) -0.0012(3) -0.0004(3)
C8 0.0154(4) 0.0236(4) 0.0185(3) -0.0011(4) 0.0005(3) -0.0010(3)
C9 0.0149(4) 0.0181(4) 0.0170(3) 0.0019(3) 0.0004(3) -0.0025(3)
C10 0.0151(4) 0.0173(4) 0.0168(3) 0.0013(3) 0.0012(3) -0.0014(3)
C11 0.0193(4) 0.0187(4) 0.0184(4) -0.0017(4) 0.0003(3) -0.0012(3)
C12 0.0200(5) 0.0201(4) 0.0178(3) -0.0006(4) -0.0001(3) -0.0020(3)
C13 0.0217(4) 0.0167(4) 0.0181(3) 0.0032(4) 0.0016(3) -0.0015(3)
C14 0.0222(5) 0.0185(4) 0.0240(4) -0.0027(4) 0.0004(4) 0.0014(3)
C15 0.0174(4) 0.0202(4) 0.0216(4) -0.0002(4) 0.0002(4) -0.0004(3)
C16 0.0232(5) 0.0154(4) 0.0192(4) 0.0024(4) 0.0044(4) -0.0020(3)
C17 0.0306(5) 0.0177(4) 0.0247(4) -0.0042(4) 0.0007(4) -0.0025(3)

loop_
_atom_type_symbol
_atom_type_description
_atom_type_scat_dispersion_real
_atom_type_scat_dispersion_imag
_atom_type_scat_source
C C 0.0033 0.0016 'International Tables Vol C Tables 4.2.6.8 and 6.1.1.4'
H H 0.0000 0.0000 'International Tables Vol C Tables 4.2.6.8 and 6.1.1.4'
N N 0.0061 0.0033 'International Tables Vol C Tables 4.2.6.8 and 6.1.1.4'
O O 0.0106 0.0060 'International Tables Vol C Tables 4.2.6.8 and 6.1.1.4'
Cl Cl 0.1484 0.1585 'International Tables Vol C Tables 4.2.6.8 and 6.1.1.4'

loop_
_geom_angle_atom_site_label_1
_geom_angle_atom_site_label_2
_geom_angle_atom_site_label_3
_geom_angle
C13 O1 H1O1 107.2(13)
C16 N1 N2 122.28(9)
C16 N1 C7 124.39(8)
N2 N1 C7 113.28(8)
C9 N2 N1 107.79(8)
C2 C1 C6 120.88(9)
C2 C1 H1A 119.6
C6 C1 H1A 119.6
C3 C2 C1 118.76(10)
C3 C2 H2A 120.6
C1 C2 H2A 120.6
C4 C3 C2 121.58(9)
C4 C3 Cl1 119.33(8)
C2 C3 Cl1 119.10(9)
C3 C4 C5 118.84(9)
C3 C4 H4A 120.6
C5 C4 H4A 120.6
C6 C5 C4 120.85(10)
C6 C5 H5A 119.6
C4 C5 H5A 119.6
C5 C6 C1 119.09(9)
C5 C6 C7 120.59(9)
C1 C6 C7 120.31(8)
N1 C7 C6 111.39(9)
N1 C7 C8 100.81(7)
C6 C7 C8 114.01(8)
N1 C7 H7A 110.1
C6 C7 H7A 110.1
C8 C7 H7A 110.1
C9 C8 C7 102.60(8)
C9 C8 H8A 111.2
C7 C8 H8A 111.2
C9 C8 H8B 111.2
C7 C8 H8B 111.2
H8A C8 H8B 109.2
N2 C9 C10 120.49(9)
N2 C9 C8 114.05(9)
C10 C9 C8 125.46(9)
C15 C10 C11 118.46(9)
C15 C10 C9 121.25(9)
C11 C10 C9 120.29(9)
C12 C11 C10 121.07(10)
C12 C11 H11A 119.5
C10 C11 H11A 119.5
C11 C12 C13 119.89(10)
C11 C12 H12A 120.1
C13 C12 H12A 120.1
O1 C13 C14 118.50(9)
O1 C13 C12 121.97(10)
C14 C13 C12 119.53(9)
C15 C14 C13 120.08(10)
C15 C14 H14A 120.0
C13 C14 H14A 120.0
C14 C15 C10 120.93(10)
C14 C15 H15A 119.5
C10 C15 H15A 119.5
O2 C16 N1 119.33(10)
O2 C16 C17 122.34(10)
N1 C16 C17 118.33(9)
C16 C17 H17A 109.5
C16 C17 H17B 109.5
H17A C17 H17B 109.5
C16 C17 H17C 109.5
H17A C17 H17C 109.5
H17B C17 H17C 109.5

loop_
_geom_bond_atom_site_label_1
_geom_bond_atom_site_label_2
_geom_bond_distance
Cl1 C3 1.7425(10)
O1 C13 1.3560(12)
O1 H1O1 0.88(2)
O2 C16 1.2382(13)
N1 C16 1.3527(13)
N1 N2 1.3951(11)
N1 C7 1.4812(14)
N2 C9 1.2917(13)
C1 C2 1.3906(14)
C1 C6 1.3947(14)
C1 H1A 0.9500
C2 C3 1.3878(14)
C2 H2A 0.9500
C3 C4 1.3853(17)
C4 C5 1.3932(14)
C4 H4A 0.9500
C5 C6 1.3901(13)
C5 H5A 0.9500
C6 C7 1.5156(13)
C7 C8 1.5464(14)
C7 H7A 1.0000
C8 C9 1.5080(14)
C8 H8A 0.9900
C8 H8B 0.9900
C9 C10 1.4656(13)
C10 C15 1.3961(14)
C10 C11 1.4018(14)
C11 C12 1.3847(13)
C11 H11A 0.9500
C12 C13 1.4019(15)
C12 H12A 0.9500
C13 C14 1.3937(15)
C14 C15 1.3906(14)
C14 H14A 0.9500
C15 H15A 0.9500
C16 C17 1.5039(17)
C17 H17A 0.9800
C17 H17B 0.9800
C17 H17C 0.9800

loop_
_geom_hbond_atom_site_label_D
_geom_hbond_atom_site_label_H
_geom_hbond_atom_site_label_A
_geom_hbond_site_symmetry_A
_geom_hbond_distance_DH
_geom_hbond_distance_HA
_geom_hbond_distance_DA
_geom_hbond_angle_DHA
_geom_hbond_publ_flag
O1 H1O1 O2 2_675 0.88(2) 1.82(2) 2.6971(12) 171(2) yes
C8 H8A N2 1_455 0.99 2.56 3.5038(14) 160 yes
C8 H8B O1 4_466 0.99 2.52 3.4887(12) 166 yes
C12 H12A O2 2_675 0.95 2.51 3.1982(12) 130 yes

loop_
_geom_torsion_atom_site_label_1
_geom_torsion_atom_site_label_2
_geom_torsion_atom_site_label_3
_geom_torsion_atom_site_label_4
_geom_torsion
C16 N1 N2 C9 175.65(9)
C7 N1 N2 C9 -6.89(11)
C6 C1 C2 C3 0.00(16)
C1 C2 C3 C4 -0.79(16)
C1 C2 C3 Cl1 178.98(8)
C2 C3 C4 C5 1.16(16)
Cl1 C3 C4 C5 -178.61(8)
C3 C4 C5 C6 -0.76(16)
C4 C5 C6 C1 0.00(15)
C4 C5 C6 C7 -178.94(10)
C2 C1 C6 C5 0.38(15)
C2 C1 C6 C7 179.32(9)
C16 N1 C7 C6 67.68(12)
N2 N1 C7 C6 -109.72(9)
C16 N1 C7 C8 -171.01(9)
N2 N1 C7 C8 11.59(11)
C5 C6 C7 N1 -120.77(10)
C1 C6 C7 N1 60.30(12)
C5 C6 C7 C8 125.96(10)
C1 C6 C7 C8 -52.96(13)
N1 C7 C8 C9 -11.08(10)
C6 C7 C8 C9 108.36(9)
N1 N2 C9 C10 178.41(8)
N1 N2 C9 C8 -1.56(11)
C7 C8 C9 N2 8.59(11)
C7 C8 C9 C10 -171.37(9)
N2 C9 C10 C15 -178.72(10)
C8 C9 C10 C15 1.24(15)
N2 C9 C10 C11 0.87(14)
C8 C9 C10 C11 -179.17(10)
C15 C10 C11 C12 1.49(15)
C9 C10 C11 C12 -178.12(9)
C10 C11 C12 C13 -0.15(16)
C11 C12 C13 O1 177.34(9)
C11 C12 C13 C14 -1.79(15)
O1 C13 C14 C15 -176.80(10)
C12 C13 C14 C15 2.36(16)
C13 C14 C15 C10 -1.01(16)
C11 C10 C15 C14 -0.91(15)
C9 C10 C15 C14 178.69(10)
N2 N1 C16 O2 -178.73(9)
C7 N1 C16 O2 4.09(15)
N2 N1 C16 C17 1.74(15)
C7 N1 C16 C17 -175.43(9)

loop_
_cod_related_entry_id
_cod_related_entry_database
_cod_related_entry_code
1 ChemSpider 30657516
